data_7215963
loop_
_publ_author_name
'Grepioni, Fabrizia'
'Wouters, Johan'
'Braga, Dario'
'Nanna, Saverio'
'Fours, Baptiste'
'Coquerel, G\'erard'
'Longfils, Geraldine'
'Rome, Sandrine'
'Aerts, Luc'
'Qu\'er\'e, Luc'

_publ_section_title
;
 Ionic co-crystals of racetams: solid-state properties enhancement of
 neutral active pharmaceutical ingredients via addition of Mg2+ and Ca2+
 chlorides
;
_journal_issue 26
_journal_name_full CrystEngComm
_journal_page_first 5887
_journal_paper_doi 10.1039/c4ce00409d
_journal_volume 16
_journal_year 2014
_chemical_formula_moiety 'C10 H18 Ca Cl2 F2 N2 O4'
_chemical_formula_sum 'C10 H18 Ca Cl2 F2 N2 O4'
_chemical_formula_weight 379.24
_chemical_name_common co-crystals
_chemical_name_systematic
;
 ?
;
_space_group_IT_number 4
_symmetry_cell_setting monoclinic
_symmetry_space_group_name_Hall 'P 2yb'
_symmetry_space_group_name_H-M 'P 1 21 1'
_atom_sites_solution_hydrogens geom
_atom_sites_solution_primary direct
_atom_sites_solution_secondary difmap
_audit_creation_method
;
CrysAlisPro, Agilent Technologies,
Version 1.171.36.21 (release 14-08-2012 CrysAlis171 .NET)
(compiled Sep 14 2012,17:21:16)
;
_cell_angle_alpha 90.00
_cell_angle_beta 99.350(12)
_cell_angle_gamma 90.00
_cell_formula_units_Z 2
_cell_length_a 5.9482(8)
_cell_length_b 9.0116(8)
_cell_length_c 17.114(2)
_cell_measurement_reflns_used 3193
_cell_measurement_temperature 293(2)
_cell_measurement_theta_max 28.9784
_cell_measurement_theta_min 3.2997
_cell_volume 905.17(18)
_computing_cell_refinement
;
CrysAlisPro, Agilent Technologies,
Version 1.171.36.21 (release 14-08-2012 CrysAlis171 .NET)
(compiled Sep 14 2012,17:21:16)
;
_computing_data_collection
;
CrysAlisPro, Agilent Technologies,
Version 1.171.36.21 (release 14-08-2012 CrysAlis171 .NET)
(compiled Sep 14 2012,17:21:16)
;
_computing_data_reduction
;
CrysAlisPro, Agilent Technologies,
Version 1.171.36.21 (release 14-08-2012 CrysAlis171 .NET)
(compiled Sep 14 2012,17:21:16)
;
_computing_structure_refinement 'SHELXL-97 (Sheldrick, 1997)'
_computing_structure_solution 'SHELXS-97 (Sheldrick, 1990)'
_diffrn_ambient_temperature 293(2)
_diffrn_detector_area_resol_mean 16.1340
_diffrn_measured_fraction_theta_full 0.9980
_diffrn_measured_fraction_theta_max 0.9798
_diffrn_measurement_device_type 'Xcalibur, Sapphire3'
_diffrn_measurement_method '\w scans'
_diffrn_radiation_monochromator graphite
_diffrn_radiation_source 'Enhance (Mo) X-ray Source'
_diffrn_radiation_type MoK\a
_diffrn_radiation_wavelength 0.71073
_diffrn_reflns_av_R_equivalents 0.0621
_diffrn_reflns_av_sigmaI/netI 0.0783
_diffrn_reflns_limit_h_max 6
_diffrn_reflns_limit_h_min -7
_diffrn_reflns_limit_k_max 12
_diffrn_reflns_limit_k_min -11
_diffrn_reflns_limit_l_max 23
_diffrn_reflns_limit_l_min -23
_diffrn_reflns_number 11705
_diffrn_reflns_theta_full 26.3154
_diffrn_reflns_theta_max 28.9784
_diffrn_reflns_theta_min 3.2997
_exptl_absorpt_coefficient_mu 0.673
_exptl_absorpt_correction_T_max 1.00000
_exptl_absorpt_correction_T_min 0.92616
_exptl_absorpt_correction_type multi-scan
_exptl_absorpt_process_details
;
CrysAlisPro, Agilent Technologies,
Version 1.171.36.21 (release 14-08-2012 CrysAlis171 .NET)
(compiled Sep 14 2012,17:21:16)
Empirical absorption correction using spherical harmonics,
 implemented in SCALE3 ABSPACK scaling algorithm.
;
_exptl_crystal_colour colourless
_exptl_crystal_density_diffrn 1.391
_exptl_crystal_density_method 'not measured'
_exptl_crystal_description plate
_exptl_crystal_F_000 392
_exptl_crystal_size_max 0.26
_exptl_crystal_size_mid 0.2
_exptl_crystal_size_min 0.11
_refine_diff_density_max 0.781
_refine_diff_density_min -0.347
_refine_diff_density_rms 0.092
_refine_ls_abs_structure_details 'Flack H D (1983), Acta Cryst. A39, 876-881'
_refine_ls_abs_structure_Flack 0.00
_refine_ls_extinction_method none
_refine_ls_goodness_of_fit_ref 1.124
_refine_ls_hydrogen_treatment mixed
_refine_ls_matrix_type full
_refine_ls_number_parameters 193
_refine_ls_number_reflns 4223
_refine_ls_number_restraints 1
_refine_ls_restrained_S_all 1.124
_refine_ls_R_factor_all 0.1012
_refine_ls_R_factor_gt 0.0795
_refine_ls_shift/su_max 0.001
_refine_ls_shift/su_mean 0.000
_refine_ls_structure_factor_coef Fsqd
_refine_ls_weighting_details 'calc w=1/[\s^2^(Fo^2^)+(0.0811P)^2^+0.0000P] where P=(Fo^2^+2Fc^2^)/3'
_refine_ls_weighting_scheme calc
_refine_ls_wR_factor_gt 0.1603
_refine_ls_wR_factor_ref 0.1704
_reflns_number_gt 3369
_reflns_number_total 4223
_reflns_threshold_expression >2sigma(I)
_cod_data_source_file c4ce00409d2.cif
_cod_data_source_block SEL-CaCl2-2H2O
_cod_depositor_comments 'Adding full bibliography for 7215960--7215963.cif.'
_cod_original_cell_volume 905.18(19)
_cod_original_sg_symbol_H-M P21
_cod_database_code 7215963

loop_
_symmetry_equiv_pos_as_xyz
'x, y, z'
'-x, y+1/2, -z'

loop_
_atom_site_label
_atom_site_type_symbol
_atom_site_fract_x
_atom_site_fract_y
_atom_site_fract_z
_atom_site_U_iso_or_equiv
_atom_site_adp_type
_atom_site_occupancy
_atom_site_symmetry_multiplicity
_atom_site_calc_flag
_atom_site_refinement_flags
C8 C 0.2292(9) 0.8988(6) 0.8359(3) 0.0315(11) Uani 1 1 d .
C9 C 0.5412(11) 0.6648(6) 0.7352(3) 0.0389(13) Uani 1 1 d .
C10 C 0.4106(10) 0.9034(6) 0.7819(3) 0.0342(12) Uani 1 1 d .
H10 H 0.5576 0.8928 0.8168 0.041 Uiso 1 1 calc R
C11 C 0.4262(12) 1.0473(7) 0.7351(4) 0.0550(17) Uani 1 1 d .
H11A H 0.2811 1.0653 0.7014 0.066 Uiso 1 1 calc R
H11B H 0.4556 1.1297 0.7718 0.066 Uiso 1 1 calc R
C12 C 0.1774(11) 0.7441(7) 0.6761(3) 0.0482(16) Uani 1 1 d .
H12A H 0.1300 0.8306 0.6439 0.058 Uiso 1 1 calc R
H12B H 0.0555 0.7157 0.7045 0.058 Uiso 1 1 calc R
C13 C 0.4514(11) 0.5449(7) 0.6741(4) 0.0527(16) Uani 1 1 d .
H13A H 0.5647 0.5206 0.6412 0.063 Uiso 1 1 calc R
H13B H 0.4114 0.4553 0.7001 0.063 Uiso 1 1 calc R
C14 C 0.2408(12) 0.6146(7) 0.6247(3) 0.0554(18) Uani 1 1 d .
H14 H 0.2825 0.6548 0.5758 0.066 Uiso 1 1 calc R
C15 C 0.6140(15) 1.0410(10) 0.6839(5) 0.086(3) Uani 1 1 d .
H15A H 0.7584 1.0251 0.7170 0.129 Uiso 1 1 calc R
H15B H 0.6178 1.1329 0.6558 0.129 Uiso 1 1 calc R
H15C H 0.5839 0.9609 0.6466 0.129 Uiso 1 1 calc R
C18 C -0.066(2) 0.4878(15) 0.5370(6) 0.125(5) Uani 1 1 d .
C21 C 0.0515(14) 0.5060(10) 0.6040(5) 0.080(3) Uani 1 1 d .
H21 H 0.0171 0.4461 0.6447 0.096 Uiso 1 1 calc R
N1 N 0.3872(8) 0.7735(5) 0.7308(2) 0.0334(10) Uani 1 1 d .
N2 N 0.1408(9) 1.0248(5) 0.8550(3) 0.0456(13) Uani 1 1 d .
H2A H 0.0394 1.0249 0.8855 0.055 Uiso 1 1 calc R
H2B H 0.1844 1.1071 0.8369 0.055 Uiso 1 1 calc R
F1 F -0.0299(16) 0.5498(15) 0.4709(4) 0.218(5) Uani 1 1 d .
F2 F -0.2401(15) 0.3946(12) 0.5166(5) 0.189(4) Uani 1 1 d .
Cl1 Cl 0.2653(2) 0.55607(13) 1.03085(7) 0.0383(3) Uani 1 1 d .
Cl2 Cl 0.1873(3) 0.38025(15) 0.82026(10) 0.0552(4) Uani 1 1 d .
Ca1 Ca -0.04150(17) 0.58257(9) 0.89264(6) 0.0310(3) Uani 1 1 d .
O1 O 0.7187(7) 0.6595(5) 0.7803(2) 0.0507(11) Uani 1 1 d .
O2 O 0.1706(8) 0.7795(4) 0.8607(2) 0.0465(11) Uani 1 1 d .
O1W O -0.2877(8) 0.7059(4) 0.9665(3) 0.0511(12) Uani 1 1 d .
H1C H -0.2701 0.6703 1.0136 0.061 Uiso 1 1 d R
H1D H -0.2569 0.7990 0.9690 0.061 Uiso 1 1 d R
O2W O -0.3048(8) 0.3947(5) 0.9096(3) 0.0632(13) Uani 1 1 d .
H1B H -0.2326 0.3175 0.9282 0.095 Uiso 1 1 d R
H1A H -0.3901 0.4245 0.9419 0.095 Uiso 1 1 d R

loop_
_atom_site_aniso_label
_atom_site_aniso_U_11
_atom_site_aniso_U_22
_atom_site_aniso_U_33
_atom_site_aniso_U_23
_atom_site_aniso_U_13
_atom_site_aniso_U_12
C8 0.033(3) 0.027(2) 0.034(2) -0.002(2) 0.003(2) -0.006(2)
C9 0.051(4) 0.031(3) 0.037(3) 0.005(2) 0.014(3) 0.004(2)
C10 0.038(3) 0.028(2) 0.037(3) -0.002(2) 0.005(2) -0.001(2)
C11 0.075(5) 0.037(3) 0.059(4) 0.006(3) 0.027(3) -0.005(3)
C12 0.044(4) 0.060(4) 0.037(3) -0.010(3) -0.003(3) 0.007(3)
C13 0.053(4) 0.045(4) 0.065(4) -0.018(3) 0.021(3) 0.004(3)
C14 0.067(5) 0.060(4) 0.040(3) -0.015(3) 0.012(3) -0.005(3)
C15 0.107(7) 0.065(5) 0.100(6) 0.013(4) 0.060(6) -0.004(5)
C18 0.118(9) 0.168(11) 0.083(7) -0.069(8) 0.001(6) -0.048(9)
C21 0.082(6) 0.089(6) 0.070(5) -0.041(4) 0.016(4) -0.018(5)
N1 0.037(3) 0.032(2) 0.029(2) -0.0009(18) 0.0004(19) 0.006(2)
N2 0.055(3) 0.029(2) 0.061(3) -0.004(2) 0.033(3) 0.000(2)
F1 0.238(10) 0.320(13) 0.077(4) -0.043(7) -0.030(5) -0.094(11)
F2 0.143(7) 0.248(10) 0.167(7) -0.129(7) 0.000(5) -0.071(7)
Cl1 0.0410(8) 0.0293(7) 0.0440(7) 0.0030(5) 0.0050(6) -0.0011(5)
Cl2 0.0651(11) 0.0292(7) 0.0753(10) -0.0047(7) 0.0235(8) 0.0073(7)
Ca1 0.0320(6) 0.0208(4) 0.0408(5) 0.0033(4) 0.0077(4) 0.0022(4)
O1 0.037(3) 0.056(3) 0.057(2) 0.012(2) -0.001(2) 0.017(2)
O2 0.059(3) 0.0268(18) 0.056(3) 0.0027(18) 0.016(2) -0.0102(19)
O1W 0.059(3) 0.029(2) 0.070(3) -0.0039(18) 0.027(2) 0.0012(18)
O2W 0.047(3) 0.031(2) 0.117(4) 0.011(3) 0.029(3) -0.001(2)

loop_
_atom_type_symbol
_atom_type_description
_atom_type_scat_dispersion_real
_atom_type_scat_dispersion_imag
_atom_type_scat_source
C C 0.0033 0.0016 'International Tables Vol C Tables 4.2.6.8 and 6.1.1.4'
H H 0.0000 0.0000 'International Tables Vol C Tables 4.2.6.8 and 6.1.1.4'
N N 0.0061 0.0033 'International Tables Vol C Tables 4.2.6.8 and 6.1.1.4'
F F 0.0171 0.0103 'International Tables Vol C Tables 4.2.6.8 and 6.1.1.4'
Cl Cl 0.1484 0.1585 'International Tables Vol C Tables 4.2.6.8 and 6.1.1.4'
Ca Ca 0.2262 0.3064 'International Tables Vol C Tables 4.2.6.8 and 6.1.1.4'
O O 0.0106 0.0060 'International Tables Vol C Tables 4.2.6.8 and 6.1.1.4'

loop_
_geom_angle_atom_site_label_1
_geom_angle_atom_site_label_2
_geom_angle_atom_site_label_3
_geom_angle
_geom_angle_site_symmetry_1
_geom_angle_site_symmetry_3
O2 C8 N2 121.5(5) . .
O2 C8 C10 120.0(5) . .
N2 C8 C10 118.4(4) . .
O1 C9 N1 126.0(5) . .
O1 C9 C13 125.4(5) . .
N1 C9 C13 108.5(5) . .
N1 C10 C8 109.5(4) . .
N1 C10 C11 111.9(4) . .
C8 C10 C11 116.5(5) . .
C15 C11 C10 112.3(5) . .
N1 C12 C14 103.9(5) . .
C14 C13 C9 104.5(5) . .
C21 C14 C13 112.4(6) . .
C21 C14 C12 112.7(6) . .
C13 C14 C12 104.4(5) . .
C21 C18 F1 126.2(11) . .
C21 C18 F2 127.9(13) . .
F1 C18 F2 105.7(9) . .
C18 C21 C14 126.2(10) . .
C9 N1 C10 124.0(5) . .
C9 N1 C12 114.2(4) . .
C10 N1 C12 121.4(4) . .
O2 Ca1 O1 81.87(17) . 1_455
O2 Ca1 O2W 170.92(17) . .
O1 Ca1 O2W 89.16(17) 1_455 .
O2 Ca1 O1W 100.14(15) . .
O1 Ca1 O1W 87.20(16) 1_455 .
O2W Ca1 O1W 77.85(16) . .
O2 Ca1 Cl2 94.35(12) . .
O1 Ca1 Cl2 96.34(12) 1_455 .
O2W Ca1 Cl2 88.06(12) . .
O1W Ca1 Cl2 165.44(12) . .
O2 Ca1 Cl1 87.61(12) . .
O1 Ca1 Cl1 167.42(13) 1_455 .
O2W Ca1 Cl1 101.11(13) . .
O1W Ca1 Cl1 87.88(12) . .
Cl2 Ca1 Cl1 91.29(5) . .
C9 O1 Ca1 154.9(4) . 1_655
C8 O2 Ca1 163.4(4) . .

loop_
_geom_bond_atom_site_label_1
_geom_bond_atom_site_label_2
_geom_bond_distance
_geom_bond_site_symmetry_2
C8 O2 1.227(6) .
C8 N2 1.315(7) .
C8 C10 1.530(7) .
C9 O1 1.203(7) .
C9 N1 1.335(7) .
C9 C13 1.538(8) .
C10 N1 1.454(6) .
C10 C11 1.536(8) .
C11 C15 1.529(9) .
C12 N1 1.458(8) .
C12 C14 1.545(8) .
C13 C14 1.528(9) .
C14 C21 1.490(10) .
C18 C21 1.252(12) .
C18 F1 1.310(14) .
C18 F2 1.336(13) .
Cl1 Ca1 2.7530(16) .
Cl2 Ca1 2.6941(17) .
Ca1 O2 2.294(4) .
Ca1 O1 2.306(4) 1_455
Ca1 O2W 2.356(4) .
Ca1 O1W 2.362(4) .
O1 Ca1 2.306(4) 1_655
